data_4327380
loop_
_publ_author_name
'Laura J. Ashfield'
'Andrew R. Cowley'
'Jonathan R. Dilworth'
'Paul S. Donnelly'

_publ_contact_author_address
;                                   
Inorganic Chemistry Laboratory 
University of Oxford
South Parks Road                        
Oxford OX1 3QR, UK                      
;
_publ_contact_author_name 'Dilworth, Jonathan R.'
_publ_section_title
;
 Functionalized Thiosemicarbazone Clusters of Copper(I) and Silver(I)
;
_journal_name_full 'Inorganic Chemistry'
_journal_page_first 4121
_journal_page_last 4123
_journal_paper_doi 10.1021/ic035451+
_journal_volume 43
_journal_year 2004
_chemical_compound_source
;
synthesis as described
;
_chemical_formula_moiety 'C42 H42 Cu6 N24 S6, 8(C3 H7 N O)'
_chemical_formula_sum 'C66 H98 Cu6 N32 O8 S6'
_chemical_formula_weight 2041.32
_chemical_name_systematic
;                                                            
?                                                            
;
_space_group_IT_number 14
_symmetry_cell_setting monoclinic
_symmetry_space_group_name_Hall '-P 2yab'
_symmetry_space_group_name_H-M 'P 1 21/a 1'
_atom_sites_solution_hydrogens geom
_atom_sites_solution_primary direct
_cell_angle_alpha 90
_cell_angle_beta 98.3719(6)
_cell_angle_gamma 90
_cell_formula_units_Z 2
_cell_length_a 11.8041(2)
_cell_length_b 23.7157(3)
_cell_length_c 15.9856(2)
_cell_measurement_reflns_used 48248
_cell_measurement_temperature 150
_cell_measurement_theta_max 28
_cell_measurement_theta_min 5
_cell_volume 4427.36(11)
_computing_cell_refinement
;                                                            
KappaCCD software 'DENZO' (Otwinowski & Minor, 1996)         
;
_computing_data_collection
;                                                            
KappaCCD software 'Collect' (Nonius, 2000)                   
;
_computing_data_reduction
;                                                            
KappaCCD software 'DENZO' (Otwinowski & Minor, 1996)         
;
_computing_publication_material
;                                                            
CRYSTALS (Watkin et al, 2001)                                
;
_computing_structure_refinement
;                                                            
CRYSTALS (Watkin et al, 2001)                                
;
_computing_structure_solution 'SIR92 (Giacovazzo et al, 1992)'
_diffrn_ambient_temperature 150
_diffrn_measured_fraction_theta_full 0.998
_diffrn_measured_fraction_theta_max 0.998
_diffrn_measurement_device_type
;                                                            
Nonius KappaCCD                                              
;
_diffrn_measurement_method \w
_diffrn_radiation_monochromator graphite
_diffrn_radiation_type 'Mo K\a'
_diffrn_radiation_wavelength 0.71073
_diffrn_reflns_av_R_equivalents 0.054
_diffrn_reflns_limit_h_max 15
_diffrn_reflns_limit_h_min -15
_diffrn_reflns_limit_k_max 30
_diffrn_reflns_limit_k_min -30
_diffrn_reflns_limit_l_max 20
_diffrn_reflns_limit_l_min -20
_diffrn_reflns_number 48248
_diffrn_reflns_theta_full 27.47
_diffrn_reflns_theta_max 27.47
_diffrn_reflns_theta_min 5.12
_diffrn_standards_decay_% 0.00
_diffrn_standards_interval_count 0
_diffrn_standards_interval_time 0
_diffrn_standards_number 0
_exptl_absorpt_coefficient_mu 1.625
_exptl_absorpt_correction_T_max 0.91
_exptl_absorpt_correction_T_min 0.61
_exptl_absorpt_correction_type multi-scan
_exptl_absorpt_process_details
;
  Denzo/Scalepack (Otwinowski & Minor, 1996)
;
_exptl_crystal_colour ' yellow '
_exptl_crystal_density_diffrn 1.531
_exptl_crystal_description ' prism '
_exptl_crystal_F_000 2108.552
_exptl_crystal_size_max 0.30
_exptl_crystal_size_mid 0.10
_exptl_crystal_size_min 0.06
_refine_diff_density_max 0.46
_refine_diff_density_min -0.36
_refine_ls_extinction_method none
_refine_ls_goodness_of_fit_ref 1.0407
_refine_ls_hydrogen_treatment mixed
_refine_ls_matrix_type full
_refine_ls_number_parameters 556
_refine_ls_number_reflns 6267
_refine_ls_R_factor_gt 0.0324
_refine_ls_shift/su_max 0.008801
_refine_ls_structure_factor_coef F
_refine_ls_weighting_details
;
Chebychev polynomial with 3 parameters, (Carruthers & Watkin , 1979)
0.914    0.508    0.676   
;
_refine_ls_weighting_scheme calc
_refine_ls_wR_factor_ref 0.0383
_reflns_limit_h_max 15
_reflns_limit_h_min -15
_reflns_limit_k_max 30
_reflns_limit_k_min 0
_reflns_limit_l_max 20
_reflns_limit_l_min 0
_reflns_number_gt 6267
_reflns_number_total 10053
_reflns_threshold_expression >3.00\s(I)
_cod_data_source_file ic0354512Bsi20031218_101248_3.cif
_cod_data_source_block Compound_2
_cod_original_sg_symbol_H-M 'P 1 21/a 1 '
_cod_original_formula_sum ' C66 H98 Cu6 N32 O8 S6 '
_cod_database_code 4327380

loop_
_symmetry_equiv_pos_as_xyz
x,y,z
-x,-y,-z
-x+1/2,y+1/2,-z
x+1/2,-y+1/2,z

loop_
_atom_site_label
_atom_site_fract_x
_atom_site_fract_y
_atom_site_fract_z
_atom_site_U_iso_or_equiv
_atom_site_occupancy
_atom_site_adp_type
Cu1 0.37441(3) 0.435438(15) 0.45765(2) 0.0272 1.0000 Uani
Cu2 0.38547(3) 0.536273(14) 0.58322(2) 0.0261 1.0000 Uani
Cu3 0.42840(3) 0.536588(14) 0.38099(2) 0.0259 1.0000 Uani
S1 0.28888(5) 0.56368(3) 0.45558(4) 0.0246 1.0000 Uani
C1 0.1796(2) 0.51251(12) 0.43925(17) 0.0253 1.0000 Uani
N1 0.20979(19) 0.4591(1) 0.44202(15) 0.0256 1.0000 Uani
C2 0.1426(2) 0.37054(12) 0.44527(19) 0.0297 1.0000 Uani
C3 0.0575(3) 0.32688(12) 0.45383(19) 0.0309 1.0000 Uani
N2 0.11669(19) 0.4231(1) 0.44163(15) 0.0269 1.0000 Uani
N3 0.1001(2) 0.27407(12) 0.4615(2) 0.0465 1.0000 Uani
C4 0.0258(3) 0.23247(14) 0.4715(3) 0.0528 1.0000 Uani
C5 -0.0881(3) 0.24075(15) 0.4749(2) 0.0471 1.0000 Uani
C6 -0.1300(3) 0.29518(15) 0.4675(2) 0.0407 1.0000 Uani
C7 -0.0567(2) 0.33891(13) 0.45673(19) 0.0331 1.0000 Uani
N4 0.0712(2) 0.52998(12) 0.43061(18) 0.0332 1.0000 Uani
S2 0.42595(6) 0.40197(3) 0.59147(4) 0.0254 1.0000 Uani
C8 0.3089(2) 0.42731(12) 0.63630(17) 0.0249 1.0000 Uani
N5 0.29694(19) 0.4820(1) 0.64544(15) 0.0260 1.0000 Uani
C9 0.1890(2) 0.54820(12) 0.69619(19) 0.0295 1.0000 Uani
C10 0.0917(2) 0.57041(13) 0.73406(18) 0.0295 1.0000 Uani
N6 0.19948(19) 0.4954(1) 0.68217(15) 0.0270 1.0000 Uani
N7 0.0932(2) 0.62667(11) 0.74470(17) 0.0351 1.0000 Uani
C11 0.0047(3) 0.64946(14) 0.7760(2) 0.0398 1.0000 Uani
C12 -0.0852(3) 0.61878(15) 0.7985(2) 0.0393 1.0000 Uani
C13 -0.0848(3) 0.56101(15) 0.7889(2) 0.0371 1.0000 Uani
C14 0.0046(2) 0.53614(13) 0.75608(19) 0.0308 1.0000 Uani
N8 0.2364(2) 0.38843(12) 0.65982(18) 0.0342 1.0000 Uani
S3 0.47594(6) 0.40539(3) 0.35939(4) 0.0251 1.0000 Uani
C15 0.4103(2) 0.43983(12) 0.26759(17) 0.0243 1.0000 Uani
N9 0.38953(19) 0.4946(1) 0.27269(14) 0.0263 1.0000 Uani
C16 0.3089(2) 0.56912(13) 0.19991(19) 0.0318 1.0000 Uani
C17 0.2427(3) 0.59759(13) 0.12780(19) 0.0345 1.0000 Uani
N10 0.3302(2) 0.5166(1) 0.19817(15) 0.0290 1.0000 Uani
N11 0.2246(2) 0.65270(12) 0.13924(19) 0.0405 1.0000 Uani
C18 0.1621(3) 0.68090(16) 0.0754(3) 0.0492 1.0000 Uani
C19 0.1186(4) 0.65623(18) 0.0002(3) 0.0582 1.0000 Uani
C20 0.1372(4) 0.59940(19) -0.0111(2) 0.0561 1.0000 Uani
C21 0.1997(3) 0.56908(16) 0.0537(2) 0.0447 1.0000 Uani
N12 0.3847(2) 0.40934(13) 0.19788(18) 0.0328 1.0000 Uani
O1 -0.0015(2) 0.63037(11) 0.32309(18) 0.0524 1.0000 Uani
C22 0.0868(3) 0.65597(15) 0.3182(2) 0.0391 1.0000 Uani
N13 0.0973(2) 0.71077(12) 0.30900(19) 0.0425 1.0000 Uani
C23 0.2079(4) 0.73689(19) 0.3070(3) 0.0618 1.0000 Uani
C24 -0.0008(4) 0.74779(18) 0.3045(3) 0.0594 1.0000 Uani
O2 0.2420(2) 0.42659(11) 0.03523(15) 0.0506 1.0000 Uani
C25 0.2244(3) 0.38028(16) 0.0022(2) 0.0427 1.0000 Uani
N14 0.1577(3) 0.37072(14) -0.07091(19) 0.0467 1.0000 Uani
C26 0.1452(4) 0.3150(2) -0.1082(3) 0.0719 1.0000 Uani
C27 0.1008(4) 0.4173(2) -0.1188(3) 0.0632 1.0000 Uani
O3 0.3461(2) 0.28832(11) 0.17346(18) 0.0507 1.0000 Uani
C28 0.2923(3) 0.26519(19) 0.2239(3) 0.0558 1.0000 Uani
N15 0.2018(3) 0.23297(13) 0.2055(2) 0.0525 1.0000 Uani
C29 0.1480(4) 0.2036(3) 0.2686(5) 0.1011 1.0000 Uani
C30 0.1590(7) 0.2204(4) 0.1214(5) 0.1375 1.0000 Uani
O4 0.5520(4) 0.68938(17) 0.1166(3) 0.1027 1.0000 Uani
C31 0.5707(4) 0.6406(2) 0.1379(3) 0.0666 1.0000 Uani
N16 0.5442(3) 0.59584(14) 0.0902(2) 0.0506 1.0000 Uani
C32 0.5772(5) 0.5397(2) 0.1205(4) 0.0782 1.0000 Uani
C33 0.4866(5) 0.6022(3) 0.0060(3) 0.0932 1.0000 Uani
H1 0.056(3) 0.5659(18) 0.416(2) 0.04(1) 1.0000 Uiso
H2 0.021(3) 0.5053(16) 0.426(2) 0.036(9) 1.0000 Uiso
H3 0.166(4) 0.3992(18) 0.676(3) 0.055(11) 1.0000 Uiso
H4 0.240(3) 0.3556(19) 0.640(3) 0.048(11) 1.0000 Uiso
H5 0.389(3) 0.372(2) 0.199(3) 0.049(11) 1.0000 Uiso
H6 0.349(3) 0.4230(16) 0.157(3) 0.04(1) 1.0000 Uiso
H21 0.2235 0.3591 0.4422 0.0354 1.0000 Uiso
H41 0.0558 0.1930 0.4767 0.0636 1.0000 Uiso
H51 -0.1396 0.2083 0.4826 0.0562 1.0000 Uiso
H61 -0.2128 0.3028 0.4699 0.0488 1.0000 Uiso
H71 -0.0854 0.3786 0.4511 0.0397 1.0000 Uiso
H91 0.2483 0.5749 0.6810 0.0359 1.0000 Uiso
H111 0.0037 0.6913 0.7836 0.0485 1.0000 Uiso
H121 -0.1495 0.6380 0.8213 0.0477 1.0000 Uiso
H131 -0.1483 0.5376 0.8055 0.0449 1.0000 Uiso
H141 0.0071 0.4944 0.7482 0.0370 1.0000 Uiso
H161 0.3382 0.5914 0.2517 0.0381 1.0000 Uiso
H181 0.1467 0.7219 0.0834 0.0584 1.0000 Uiso
H191 0.0739 0.6790 -0.0459 0.0680 1.0000 Uiso
H201 0.1058 0.5804 -0.0655 0.0651 1.0000 Uiso
H211 0.2137 0.5278 0.0475 0.0529 1.0000 Uiso
H221 0.1584 0.6330 0.3214 0.0470 1.0000 Uiso
H231 0.2683 0.7071 0.3105 0.0754 1.0000 Uiso
H232 0.2254 0.7632 0.3560 0.0754 1.0000 Uiso
H233 0.2063 0.7584 0.2530 0.0754 1.0000 Uiso
H241 -0.0714 0.7249 0.3064 0.0707 1.0000 Uiso
H242 0.0102 0.7745 0.3534 0.0707 1.0000 Uiso
H243 -0.0089 0.7696 0.2504 0.0707 1.0000 Uiso
H251 0.2631 0.3471 0.0325 0.0506 1.0000 Uiso
H261 0.1883 0.2871 -0.0689 0.0863 1.0000 Uiso
H262 0.1762 0.3150 -0.1632 0.0863 1.0000 Uiso
H263 0.0623 0.3045 -0.1184 0.0863 1.0000 Uiso
H271 0.1163 0.4530 -0.0860 0.0740 1.0000 Uiso
H272 0.1304 0.4207 -0.1741 0.0740 1.0000 Uiso
H273 0.0164 0.4102 -0.1292 0.0740 1.0000 Uiso
H281 0.3203 0.2715 0.2853 0.0664 1.0000 Uiso
H291 0.1844 0.2155 0.3263 0.1230 1.0000 Uiso
H292 0.0645 0.2129 0.2611 0.1230 1.0000 Uiso
H293 0.1577 0.1620 0.2621 0.1230 1.0000 Uiso
H301 0.2017 0.2427 0.0831 0.1710 1.0000 Uiso
H302 0.0758 0.2302 0.1100 0.1710 1.0000 Uiso
H303 0.1691 0.1792 0.1111 0.1710 1.0000 Uiso
H311 0.6096 0.6339 0.1969 0.0799 1.0000 Uiso
H321 0.6165 0.5420 0.1802 0.0971 1.0000 Uiso
H322 0.6306 0.5229 0.0841 0.0971 1.0000 Uiso
H323 0.5074 0.5155 0.1180 0.0971 1.0000 Uiso
H331 0.4695 0.6430 -0.0055 0.1104 1.0000 Uiso
H332 0.5365 0.5878 -0.0347 0.1104 1.0000 Uiso
H333 0.4134 0.5804 -0.0008 0.1104 1.0000 Uiso

loop_
_atom_site_aniso_label
_atom_site_aniso_U_11
_atom_site_aniso_U_22
_atom_site_aniso_U_33
_atom_site_aniso_U_23
_atom_site_aniso_U_13
_atom_site_aniso_U_12
Cu1 0.02289(16) 0.02617(17) 0.03371(18) 0.00156(14) 0.00780(13) 0.00117(14)
Cu2 0.02140(16) 0.02427(17) 0.03270(18) 0.00113(14) 0.00374(13) -0.00202(13)
Cu3 0.02253(16) 0.02382(17) 0.03162(17) -0.00170(14) 0.00525(13) -0.00187(13)
S1 0.0206(3) 0.0225(3) 0.0310(3) 0.0009(3) 0.0049(2) -0.0011(3)
C1 0.0220(12) 0.0273(13) 0.0268(13) 0.0010(11) 0.005(1) -0.001(1)
N1 0.022(1) 0.0225(11) 0.0326(12) 0.0002(9) 0.0055(9) -0.0031(9)
C2 0.0266(13) 0.0236(14) 0.0384(15) -0.0009(11) 0.0031(11) -0.0009(11)
C3 0.0328(14) 0.0246(14) 0.0355(15) -0.0015(12) 0.0058(12) -0.0061(12)
N2 0.0221(11) 0.0269(12) 0.0323(12) -0.0009(9) 0.0057(9) -0.0070(9)
N3 0.0391(15) 0.0243(13) 0.078(2) -0.0007(13) 0.0137(14) -0.0025(11)
C4 0.054(2) 0.0239(16) 0.081(3) 0.0021(16) 0.011(2) -0.0066(15)
C5 0.0453(19) 0.0343(18) 0.061(2) 0.0031(16) 0.0048(16) -0.0153(15)
C6 0.0324(16) 0.049(2) 0.0409(18) 0.0024(15) 0.0046(13) -0.0122(14)
C7 0.0280(14) 0.0348(16) 0.0365(16) 0.0019(13) 0.0050(12) -0.0006(12)
N4 0.0185(11) 0.0270(14) 0.0539(16) 0.0037(12) 0.004(1) -0.0009(11)
S2 0.0220(3) 0.0219(3) 0.0330(3) -0.0005(3) 0.0061(2) -0.0006(2)
C8 0.0249(13) 0.0247(13) 0.0258(13) 0.004(1) 0.006(1) -0.002(1)
N5 0.0245(11) 0.0262(12) 0.0285(12) -0.0004(9) 0.0083(9) 0.0011(9)
C9 0.0264(13) 0.0281(14) 0.0352(15) 0.0008(11) 0.0085(11) -0.0030(11)
C10 0.0257(13) 0.0323(15) 0.0307(14) -0.0005(12) 0.0051(11) 0.0028(11)
N6 0.020(1) 0.0314(12) 0.0307(12) 0.001(1) 0.0089(9) -0.0002(9)
N7 0.0355(13) 0.0311(13) 0.0416(14) 0.0010(11) 0.0154(11) 0.0020(11)
C11 0.0395(17) 0.0361(17) 0.0457(19) -0.0044(14) 0.0125(14) 0.0080(14)
C12 0.0306(15) 0.0434(18) 0.0453(18) -0.0004(14) 0.0103(13) 0.0099(13)
C13 0.0295(14) 0.0468(18) 0.0360(16) 0.0006(14) 0.0085(12) 0.0011(14)
C14 0.0273(13) 0.0331(15) 0.0322(14) 0.0008(12) 0.0045(11) 0.0008(12)
N8 0.0323(14) 0.0249(13) 0.0481(16) 0.0041(11) 0.0148(11) -0.0048(11)
S3 0.0228(3) 0.0228(3) 0.0297(3) -0.0011(3) 0.0045(2) -0.0003(2)
C15 0.0194(12) 0.0265(13) 0.0275(13) 0.0006(11) 0.005(1) -0.003(1)
N9 0.0243(11) 0.0273(12) 0.0266(11) 0.0013(9) 0.0015(9) 0.0001(9)
C16 0.0298(14) 0.0317(15) 0.0338(15) -0.0021(12) 0.0042(12) 0.0000(12)
C17 0.0320(15) 0.0355(16) 0.0361(16) 0.0028(13) 0.0046(12) 0.0022(13)
N10 0.0267(12) 0.0292(12) 0.0310(12) 0.003(1) 0.0036(9) 0.000(1)
N11 0.0406(15) 0.0315(14) 0.0483(16) 0.0027(12) 0.0032(12) 0.0039(11)
C18 0.048(2) 0.0373(19) 0.060(2) 0.0115(17) 0.0027(17) 0.0081(15)
C19 0.066(3) 0.052(2) 0.052(2) 0.0124(18) -0.0072(19) 0.0170(19)
C20 0.064(2) 0.059(2) 0.0396(19) 0.0027(17) -0.0110(17) 0.014(2)
C21 0.0488(19) 0.0419(19) 0.0415(18) 0.0023(15) 0.0000(15) 0.0056(15)
N12 0.0369(14) 0.0291(14) 0.0308(13) -0.0033(11) -0.0006(11) 0.0005(11)
O1 0.0349(12) 0.0516(15) 0.0717(17) 0.0093(13) 0.0116(11) -0.0116(11)
C22 0.0342(16) 0.0414(18) 0.0419(17) 0.0056(14) 0.0063(13) 0.0004(14)
N13 0.0393(15) 0.0376(15) 0.0516(17) -0.0012(13) 0.0101(13) -0.0030(12)
C23 0.055(2) 0.056(2) 0.077(3) -0.009(2) 0.020(2) -0.021(2)
C24 0.059(2) 0.047(2) 0.071(3) -0.008(2) 0.005(2) 0.0137(19)
O2 0.0615(16) 0.0505(15) 0.0375(13) -0.0083(11) -0.0013(11) -0.0017(12)
C25 0.0401(18) 0.052(2) 0.0343(16) 0.0002(15) 0.0003(14) 0.0043(15)
N14 0.0431(16) 0.0529(18) 0.0433(16) -0.0093(14) 0.0033(13) -0.0002(14)
C26 0.059(3) 0.074(3) 0.083(3) -0.038(3) 0.011(2) -0.004(2)
C27 0.057(2) 0.080(3) 0.048(2) 0.006(2) -0.0080(18) 0.000(2)
O3 0.0505(14) 0.0370(13) 0.0676(17) 0.0004(12) 0.0185(13) -0.0040(11)
C28 0.0361(18) 0.065(3) 0.065(3) 0.010(2) 0.0028(17) 0.0067(18)
N15 0.0470(17) 0.0374(16) 0.077(2) 0.0101(15) 0.0225(16) 0.0082(14)
C29 0.047(3) 0.115(5) 0.145(5) 0.082(4) 0.028(3) 0.012(3)
C30 0.148(6) 0.164(7) 0.115(5) -0.086(5) 0.069(5) -0.107(6)
O4 0.122(3) 0.059(2) 0.136(4) -0.002(2) 0.047(3) -0.014(2)
C31 0.076(3) 0.056(3) 0.067(3) -0.005(2) 0.010(2) -0.014(2)
N16 0.0496(17) 0.0541(19) 0.0486(17) 0.0003(15) 0.0091(14) -0.0063(15)
C32 0.083(3) 0.060(3) 0.099(4) 0.009(3) 0.041(3) 0.001(3)
C33 0.067(3) 0.153(6) 0.056(3) 0.001(3) -0.004(2) -0.004(3)

loop_
_atom_type_symbol
_atom_type_scat_dispersion_real
_atom_type_scat_dispersion_imag
_atom_type_scat_Cromer_Mann_a1
_atom_type_scat_Cromer_Mann_b1
_atom_type_scat_Cromer_Mann_a2
_atom_type_scat_Cromer_Mann_b2
_atom_type_scat_Cromer_Mann_a3
_atom_type_scat_Cromer_Mann_b3
_atom_type_scat_Cromer_Mann_a4
_atom_type_scat_Cromer_Mann_b4
_atom_type_scat_Cromer_Mann_c
_atom_type_scat_source
'C   ' 0.0020 0.0020 2.3100 20.8439 1.0200 10.2075 1.5886 0.5687 0.8650 51.6512 0.2156 International_Tables_Vol_IV_Table_2.2B
'H   ' 0.0000 0.0000 0.4930 10.5109 0.3229 26.1257 0.1402 3.1424 0.0408 57.7997 0.0030 International_Tables_Vol_IV_Table_2.2B
'Cu  ' 0.2630 1.2660 13.3380 3.5828 7.1676 0.2470 5.6158 11.3966 1.6735 64.8126 1.1910 International_Tables_Vol_IV_Table_2.2B
'N   ' 0.0040 0.0030 12.2126 0.0057 3.1322 9.8933 2.0125 28.9975 1.1663 0.5826 -11.5290 International_Tables_Vol_IV_Table_2.2B
'O   ' 0.0080 0.0060 3.0485 13.2771 2.2868 5.7011 1.5463 0.3239 0.8670 32.9089 0.2508 International_Tables_Vol_IV_Table_2.2B
'S   ' 0.1100 0.1240 6.9053 1.4679 5.2034 22.2151 1.4379 0.2536 1.5863 56.1720 0.8669 International_Tables_Vol_IV_Table_2.2B

loop_
_geom_angle_atom_site_label_1
_geom_angle_site_symmetry_1
_geom_angle_atom_site_label_2
_geom_angle_atom_site_label_3
_geom_angle_site_symmetry_3
_geom_angle
_geom_angle_publ_flag
Cu2 . Cu1 Cu2 2_666 90.917(13) yes
Cu2 . Cu1 Cu3 . 68.554(12) yes
Cu2 2_666 Cu1 Cu3 . 56.364(11) yes
Cu2 . Cu1 Cu3 2_666 51.63(1) yes
Cu2 2_666 Cu1 Cu3 2_666 63.411(11) yes
Cu3 . Cu1 Cu3 2_666 89.442(13) yes
Cu2 . Cu1 N1 . 79.27(7) yes
Cu2 2_666 Cu1 N1 . 145.08(7) yes
Cu3 . Cu1 N1 . 89.07(7) yes
Cu3 2_666 Cu1 N1 . 127.28(7) yes
Cu2 . Cu1 S2 . 71.46(2) yes
Cu2 2_666 Cu1 S2 . 98.46(2) yes
Cu3 . Cu1 S2 . 131.32(2) yes
Cu3 2_666 Cu1 S2 . 43.181(18) yes
N1 . Cu1 S2 . 109.65(7) yes
Cu2 . Cu1 S3 . 136.41(2) yes
Cu2 2_666 Cu1 S3 . 46.557(19) yes
Cu3 . Cu1 S3 . 77.64(2) yes
Cu3 2_666 Cu1 S3 . 103.07(2) yes
N1 . Cu1 S3 . 127.85(7) yes
S2 . Cu1 S3 . 116.93(3) yes
Cu1 . Cu2 Cu1 2_666 89.083(13) yes
Cu1 . Cu2 Cu3 . 51.42(1) yes
Cu1 2_666 Cu2 Cu3 . 61.31(1) yes
Cu1 . Cu2 Cu3 2_666 67.295(12) yes
Cu1 2_666 Cu2 Cu3 2_666 57.009(11) yes
Cu3 . Cu2 Cu3 2_666 88.508(13) yes
Cu1 . Cu2 S1 . 70.95(2) yes
Cu1 2_666 Cu2 S1 . 95.96(2) yes
Cu3 . Cu2 S1 . 42.388(18) yes
Cu3 2_666 Cu2 S1 . 129.50(2) yes
Cu1 . Cu2 N5 . 81.45(7) yes
Cu1 2_666 Cu2 N5 . 143.79(7) yes
Cu3 . Cu2 N5 . 130.00(7) yes
Cu3 2_666 Cu2 N5 . 87.29(7) yes
S1 . Cu2 N5 . 113.37(7) yes
Cu1 . Cu2 S3 2_666 134.41(2) yes
Cu1 2_666 Cu2 S3 2_666 46.344(19) yes
Cu3 . Cu2 S3 2_666 100.98(2) yes
Cu3 2_666 Cu2 S3 2_666 77.97(2) yes
S1 . Cu2 S3 2_666 115.55(3) yes
N5 . Cu2 S3 2_666 126.54(7) yes
Cu1 . Cu3 Cu1 2_666 90.558(13) yes
Cu1 . Cu3 Cu2 . 60.027(11) yes
Cu1 2_666 Cu3 Cu2 . 55.28(1) yes
Cu1 . Cu3 Cu2 2_666 66.627(12) yes
Cu1 2_666 Cu3 Cu2 2_666 61.075(11) yes
Cu2 . Cu3 Cu2 2_666 91.492(13) yes
Cu1 . Cu3 S1 . 77.51(2) yes
Cu1 2_666 Cu3 S1 . 90.90(2) yes
Cu2 . Cu3 S1 . 42.845(19) yes
Cu2 2_666 Cu3 S1 . 132.86(2) yes
Cu1 . Cu3 S2 2_666 133.14(2) yes
Cu1 2_666 Cu3 S2 2_666 43.95(2) yes
Cu2 . Cu3 S2 2_666 91.80(2) yes
Cu2 2_666 Cu3 S2 2_666 78.71(2) yes
S1 . Cu3 S2 2_666 107.90(3) yes
Cu1 . Cu3 N9 . 85.09(7) yes
Cu1 2_666 Cu3 N9 . 146.28(7) yes
Cu2 . Cu3 N9 . 142.28(7) yes
Cu2 2_666 Cu3 N9 . 86.77(7) yes
S1 . Cu3 N9 . 120.45(7) yes
S2 2_666 Cu3 N9 . 124.54(7) yes
Cu2 . S1 Cu3 . 94.77(3) yes
Cu2 . S1 C1 . 101.30(9) yes
Cu3 . S1 C1 . 107.44(9) yes
S1 . C1 N1 . 118.0(2) yes
S1 . C1 N4 . 118.2(2) yes
N1 . C1 N4 . 123.7(3) yes
Cu1 . N1 C1 . 121.85(18) yes
Cu1 . N1 N2 . 125.39(17) yes
C1 . N1 N2 . 112.4(2) yes
C3 . C2 N2 . 121.9(3) yes
C3 . C2 H21 . 119.0 no
N2 . C2 H21 . 119.0 no
C2 . C3 N3 . 114.5(3) yes
C2 . C3 C7 . 122.9(3) yes
N3 . C3 C7 . 122.7(3) yes
N1 . N2 C2 . 114.4(2) yes
C3 . N3 C4 . 116.9(3) yes
N3 . C4 C5 . 124.1(3) yes
N3 . C4 H41 . 117.9 no
C5 . C4 H41 . 117.9 no
C4 . C5 C6 . 118.2(3) yes
C4 . C5 H51 . 120.9 no
C6 . C5 H51 . 120.9 no
C5 . C6 C7 . 119.4(3) yes
C5 . C6 H61 . 120.3 no
C7 . C6 H61 . 120.3 no
C3 . C7 C6 . 118.8(3) yes
C3 . C7 H71 . 120.6 no
C6 . C7 H71 . 120.6 no
C1 . N4 H1 . 118.(3) yes
C1 . N4 H2 . 117.(3) yes
H1 . N4 H2 . 123.(4) yes
Cu1 . S2 Cu3 2_666 92.87(3) yes
Cu1 . S2 C8 . 98.38(9) yes
Cu3 2_666 S2 C8 . 108.9(1) yes
S2 . C8 N5 . 119.2(2) yes
S2 . C8 N8 . 116.7(2) yes
N5 . C8 N8 . 124.1(3) yes
Cu2 . N5 C8 . 120.29(18) yes
Cu2 . N5 N6 . 125.48(18) yes
C8 . N5 N6 . 112.1(2) yes
C10 . C9 N6 . 121.5(3) yes
C10 . C9 H91 . 119.2 no
N6 . C9 H91 . 119.2 no
C9 . C10 N7 . 114.2(3) yes
C9 . C10 C14 . 122.9(3) yes
N7 . C10 C14 . 122.9(3) yes
N5 . N6 C9 . 113.6(2) yes
C10 . N7 C11 . 116.9(3) yes
N7 . C11 C12 . 123.9(3) yes
N7 . C11 H111 . 118.0 no
C12 . C11 H111 . 118.0 no
C11 . C12 C13 . 118.8(3) yes
C11 . C12 H121 . 120.6 no
C13 . C12 H121 . 120.6 no
C12 . C13 C14 . 118.9(3) yes
C12 . C13 H131 . 120.6 no
C14 . C13 H131 . 120.6 no
C10 . C14 C13 . 118.7(3) yes
C10 . C14 H141 . 120.6 no
C13 . C14 H141 . 120.6 no
C8 . N8 H3 . 121.(3) yes
C8 . N8 H4 . 117.(3) yes
H3 . N8 H4 . 116.(4) yes
Cu1 . S3 Cu2 2_666 87.10(3) yes
Cu1 . S3 C15 . 102.89(9) yes
Cu2 2_666 S3 C15 . 105.22(9) yes
S3 . C15 N9 . 117.8(2) yes
S3 . C15 N12 . 117.8(2) yes
N9 . C15 N12 . 124.4(3) yes
Cu3 . N9 C15 . 121.43(18) yes
Cu3 . N9 N10 . 125.51(18) yes
C15 . N9 N10 . 112.8(2) yes
C17 . C16 N10 . 121.3(3) yes
C17 . C16 H161 . 119.3 no
N10 . C16 H161 . 119.3 no
C16 . C17 N11 . 114.9(3) yes
C16 . C17 C21 . 122.2(3) yes
N11 . C17 C21 . 122.9(3) yes
N9 . N10 C16 . 115.1(2) yes
C17 . N11 C18 . 117.5(3) yes
N11 . C18 C19 . 123.2(3) yes
N11 . C18 H181 . 118.4 no
C19 . C18 H181 . 118.4 no
C18 . C19 C20 . 119.1(3) yes
C18 . C19 H191 . 120.5 no
C20 . C19 H191 . 120.5 no
C19 . C20 C21 . 119.1(4) yes
C19 . C20 H201 . 120.4 no
C21 . C20 H201 . 120.4 no
C17 . C21 C20 . 118.2(3) yes
C17 . C21 H211 . 120.9 no
C20 . C21 H211 . 120.9 no
C15 . N12 H5 . 121.(3) yes
C15 . N12 H6 . 120.(3) yes
H5 . N12 H6 . 117.(4) yes
O1 . C22 N13 . 126.4(3) yes
O1 . C22 H221 . 116.8 no
N13 . C22 H221 . 116.8 no
C22 . N13 C23 . 121.6(3) yes
C22 . N13 C24 . 121.2(3) yes
C23 . N13 C24 . 117.1(3) yes
N13 . C23 H231 . 109.5 no
N13 . C23 H232 . 109.5 no
H231 . C23 H232 . 109.5 no
N13 . C23 H233 . 109.5 no
H231 . C23 H233 . 109.5 no
H232 . C23 H233 . 109.5 no
N13 . C24 H241 . 109.5 no
N13 . C24 H242 . 109.5 no
H241 . C24 H242 . 109.5 no
N13 . C24 H243 . 109.5 no
H241 . C24 H243 . 109.5 no
H242 . C24 H243 . 109.5 no
O2 . C25 N14 . 125.0(3) yes
O2 . C25 H251 . 117.5 no
N14 . C25 H251 . 117.5 no
C25 . N14 C26 . 122.0(4) yes
C25 . N14 C27 . 120.2(3) yes
C26 . N14 C27 . 117.7(4) yes
N14 . C26 H261 . 109.5 no
N14 . C26 H262 . 109.5 no
H261 . C26 H262 . 109.5 no
N14 . C26 H263 . 109.5 no
H261 . C26 H263 . 109.5 no
H262 . C26 H263 . 109.5 no
N14 . C27 H271 . 109.5 no
N14 . C27 H272 . 109.5 no
H271 . C27 H272 . 109.5 no
N14 . C27 H273 . 109.5 no
H271 . C27 H273 . 109.5 no
H272 . C27 H273 . 109.5 no
O3 . C28 N15 . 126.6(4) yes
O3 . C28 H281 . 116.7 no
N15 . C28 H281 . 116.7 no
C28 . N15 C29 . 123.4(5) yes
C28 . N15 C30 . 120.5(4) yes
C29 . N15 C30 . 115.7(5) yes
N15 . C29 H291 . 109.5 no
N15 . C29 H292 . 109.5 no
H291 . C29 H292 . 109.5 no
N15 . C29 H293 . 109.5 no
H291 . C29 H293 . 109.5 no
H292 . C29 H293 . 109.5 no
N15 . C30 H301 . 109.5 no
N15 . C30 H302 . 109.5 no
H301 . C30 H302 . 109.5 no
N15 . C30 H303 . 109.5 no
H301 . C30 H303 . 109.5 no
H302 . C30 H303 . 109.5 no
O4 . C31 N16 . 125.8(5) yes
O4 . C31 H311 . 117.1 no
N16 . C31 H311 . 117.1 no
C31 . N16 C32 . 121.1(4) yes
C31 . N16 C33 . 120.1(5) yes
C32 . N16 C33 . 118.7(5) yes
N16 . C32 H321 . 109.5 no
N16 . C32 H322 . 109.5 no
H321 . C32 H322 . 109.5 no
N16 . C32 H323 . 109.5 no
H321 . C32 H323 . 109.5 no
H322 . C32 H323 . 109.5 no
N16 . C33 H331 . 109.5 no
N16 . C33 H332 . 109.5 no
H331 . C33 H332 . 109.5 no
N16 . C33 H333 . 109.5 no
H331 . C33 H333 . 109.5 no
H332 . C33 H333 . 109.5 no

loop_
_geom_bond_atom_site_label_1
_geom_bond_atom_site_label_2
_geom_bond_site_symmetry_2
_geom_bond_distance
_geom_bond_publ_flag
Cu1 Cu2 . 3.1127(5) yes
Cu1 Cu2 2_666 3.0741(4) yes
Cu1 Cu3 . 2.8089(5) yes
Cu1 Cu3 2_666 3.2807(5) yes
Cu1 N1 . 2.003(2) yes
Cu1 S2 . 2.2797(8) yes
Cu1 S3 . 2.2270(7) yes
Cu2 Cu3 . 3.3444(5) yes
Cu2 Cu3 2_666 2.7882(5) yes
Cu2 S1 . 2.2822(8) yes
Cu2 N5 . 2.010(2) yes
Cu2 S3 2_666 2.2349(7) yes
Cu3 S1 . 2.2625(7) yes
Cu3 S2 2_666 2.2478(7) yes
Cu3 N9 . 1.992(2) yes
S1 C1 . 1.763(3) yes
C1 N1 . 1.314(4) yes
C1 N4 . 1.333(4) yes
N1 N2 . 1.392(3) yes
C2 C3 . 1.463(4) yes
C2 N2 . 1.282(4) yes
C2 H21 . 1.000 no
C3 N3 . 1.348(4) yes
C3 C7 . 1.385(4) yes
N3 C4 . 1.344(4) yes
C4 C5 . 1.368(5) yes
C4 H41 . 1.000 no
C5 C6 . 1.381(5) yes
C5 H51 . 1.000 no
C6 C7 . 1.377(4) yes
C6 H61 . 1.000 no
C7 H71 . 1.000 no
N4 H1 . 0.89(4) yes
N4 H2 . 0.82(4) yes
S2 C8 . 1.753(3) yes
C8 N5 . 1.316(4) yes
C8 N8 . 1.348(4) yes
N5 N6 . 1.402(3) yes
C9 C10 . 1.471(4) yes
C9 N6 . 1.282(4) yes
C9 H91 . 1.000 no
C10 N7 . 1.345(4) yes
C10 C14 . 1.395(4) yes
N7 C11 . 1.337(4) yes
C11 C12 . 1.376(5) yes
C11 H111 . 1.000 no
C12 C13 . 1.379(5) yes
C12 H121 . 1.000 no
C13 C14 . 1.378(4) yes
C13 H131 . 1.000 no
C14 H141 . 1.000 no
N8 H3 . 0.94(5) yes
N8 H4 . 0.84(4) yes
S3 C15 . 1.758(3) yes
C15 N9 . 1.327(4) yes
C15 N12 . 1.326(4) yes
N9 N10 . 1.392(3) yes
C16 C17 . 1.460(4) yes
C16 N10 . 1.273(4) yes
C16 H161 . 1.000 no
C17 N11 . 1.341(4) yes
C17 C21 . 1.394(5) yes
N11 C18 . 1.347(5) yes
C18 C19 . 1.368(6) yes
C18 H181 . 1.000 no
C19 C20 . 1.382(6) yes
C19 H191 . 1.000 no
C20 C21 . 1.383(5) yes
C20 H201 . 1.000 no
C21 H211 . 1.000 no
N12 H5 . 0.88(5) yes
N12 H6 . 0.80(4) yes
O1 C22 . 1.219(4) yes
C22 N13 . 1.316(4) yes
C22 H221 . 1.000 no
N13 C23 . 1.450(5) yes
N13 C24 . 1.446(5) yes
C23 H231 . 1.000 no
C23 H232 . 1.000 no
C23 H233 . 1.000 no
C24 H241 . 1.000 no
C24 H242 . 1.000 no
C24 H243 . 1.000 no
O2 C25 . 1.223(4) yes
C25 N14 . 1.330(4) yes
C25 H251 . 1.000 no
N14 C26 . 1.448(5) yes
N14 C27 . 1.451(6) yes
C26 H261 . 1.000 no
C26 H262 . 1.000 no
C26 H263 . 1.000 no
C27 H271 . 1.000 no
C27 H272 . 1.000 no
C27 H273 . 1.000 no
O3 C28 . 1.226(5) yes
C28 N15 . 1.312(5) yes
C28 H281 . 1.000 no
N15 C29 . 1.447(6) yes
N15 C30 . 1.397(8) yes
C29 H291 . 1.000 no
C29 H292 . 1.000 no
C29 H293 . 1.000 no
C30 H301 . 1.000 no
C30 H302 . 1.00 no
C30 H303 . 1.000 no
O4 C31 . 1.218(6) yes
C31 N16 . 1.317(6) yes
C31 H311 . 1.000 no
N16 C32 . 1.450(6) yes
N16 C33 . 1.425(6) yes
C32 H321 . 1.000 no
C32 H322 . 1.000 no
C32 H323 . 1.000 no
C33 H331 . 1.000 no
C33 H332 . 1.000 no
C33 H333 . 1.000 no

loop_
_geom_hbond_atom_site_label_D
_geom_hbond_atom_site_label_H
_geom_hbond_atom_site_label_A
_geom_hbond_site_symmetry_A
_geom_hbond_distance_DH
_geom_hbond_distance_HA
_geom_hbond_distance_DA
_geom_hbond_angle_DHA
_geom_hbond_publ_flag
N4 H1 O1 . 0.89(4) 2.17(4) 2.988(4) 151.(4) yes
N8 H3 O1 2_566 0.94(5) 2.07(5) 2.861(4) 141.(4) yes
N12 H5 O3 . 0.88(5) 2.09(5) 2.923(4) 160.(4) yes
N12 H6 O2 . 0.80(4) 2.16(4) 2.914(4) 158.(4) yes
